data_7236118
loop_
_publ_author_name
'Lessard, Beno\^it H.'
'Grant, Trevor M.'
'White, Robin'
'Thibau, Emmanuel'
'Lu, Zheng-Hong'
'Bender, Timothy P.'

_publ_section_title
;
 The position and frequency of fluorine atoms changes the electron
 donor/acceptor properties of fluorophenoxy silicon phthalocyanines within
 organic photovoltaic devices
;
_journal_issue 48
_journal_name_full 'Journal of Materials Chemistry A'
_journal_page_first 24512
_journal_paper_doi 10.1039/C5TA07173A
_journal_volume 3
_journal_year 2015
_chemical_formula_moiety 'C44 H20 F6 N8 O2 Si'
_chemical_formula_sum 'C44 H20 F6 N8 O2 Si'
_chemical_formula_weight 834.77
_chemical_name_systematic 'bis(3,4,5-trifluorophenoxy) silicon phthalocyanine'
_space_group_crystal_system monoclinic
_space_group_IT_number 14
_space_group_name_Hall '-P 2yn'
_space_group_name_H-M_alt 'P 1 21/n 1'
_atom_sites_solution_hydrogens geom
_audit_creation_method SHELXL-2013
_audit_update_record
;
2015-09-03 deposited with the CCDC.
2015-11-06 downloaded from the CCDC.
;
_cell_angle_alpha 90
_cell_angle_beta 117.669(3)
_cell_angle_gamma 90
_cell_formula_units_Z 2
_cell_length_a 10.2098(6)
_cell_length_b 17.6974(13)
_cell_length_c 10.7963(7)
_cell_measurement_reflns_used 5231
_cell_measurement_temperature 147(2)
_cell_measurement_theta_max 66.42
_cell_measurement_theta_min 4.93
_cell_volume 1727.7(2)
_computing_cell_refinement APEX2
_computing_data_collection 'APEX2 (Bruker, 2007)'
_computing_data_reduction 'SAINT (Bruker, 2007)'
_computing_molecular_graphics 'PLATON (Spek, 2009)'
_computing_publication_material 'SHELXTL (Sheldrick, 2008)'
_computing_structure_refinement 'SHELXL-2013 (Sheldrick, 2013)'
_computing_structure_solution 'SHELXS-97 (Sheldrick, 2008)'
_diffrn_ambient_temperature 147(2)
_diffrn_measured_fraction_theta_full 0.950
_diffrn_measured_fraction_theta_max 0.975
_diffrn_measurement_device_type 'Bruker KAPPA APEX-DUO CCD'
_diffrn_measurement_method '\f and \w scans'
_diffrn_radiation_type CuK\a
_diffrn_radiation_wavelength 1.54178
_diffrn_reflns_av_R_equivalents 0.0273
_diffrn_reflns_av_unetI/netI 0.0237
_diffrn_reflns_Laue_measured_fraction_full 0.950
_diffrn_reflns_Laue_measured_fraction_max 0.975
_diffrn_reflns_limit_h_max 11
_diffrn_reflns_limit_h_min -9
_diffrn_reflns_limit_k_max 20
_diffrn_reflns_limit_k_min -20
_diffrn_reflns_limit_l_max 12
_diffrn_reflns_limit_l_min -12
_diffrn_reflns_number 11544
_diffrn_reflns_point_group_measured_fraction_full 0.950
_diffrn_reflns_point_group_measured_fraction_max 0.975
_diffrn_reflns_theta_full 67.679
_diffrn_reflns_theta_max 66.546
_diffrn_reflns_theta_min 4.930
_diffrn_source 'Bruker ImuS with multi-layer optics'
_exptl_absorpt_coefficient_mu 1.380
_exptl_absorpt_correction_T_max 0.7528
_exptl_absorpt_correction_T_min 0.6872
_exptl_absorpt_correction_type multi-scan
_exptl_absorpt_process_details 'SADABS (Sheldrick, 19960'
_exptl_crystal_colour blue
_exptl_crystal_density_diffrn 1.605
_exptl_crystal_description plate
_exptl_crystal_F_000 848
_exptl_crystal_size_max 0.060
_exptl_crystal_size_mid 0.050
_exptl_crystal_size_min 0.020
_refine_diff_density_max 0.197
_refine_diff_density_min -0.329
_refine_diff_density_rms 0.045
_refine_ls_extinction_method none
_refine_ls_goodness_of_fit_ref 1.041
_refine_ls_hydrogen_treatment constr
_refine_ls_matrix_type full
_refine_ls_number_parameters 277
_refine_ls_number_reflns 2962
_refine_ls_number_restraints 0
_refine_ls_restrained_S_all 1.041
_refine_ls_R_factor_all 0.0372
_refine_ls_R_factor_gt 0.0321
_refine_ls_shift/su_max 0.000
_refine_ls_shift/su_mean 0.000
_refine_ls_structure_factor_coef Fsqd
_refine_ls_weighting_details 'w=1/[\s^2^(Fo^2^)+(0.0426P)^2^+0.8938P] where P=(Fo^2^+2Fc^2^)/3'
_refine_ls_weighting_scheme calc
_refine_ls_wR_factor_gt 0.0819
_refine_ls_wR_factor_ref 0.0850
_reflns_Friedel_coverage 0.000
_reflns_number_gt 2622
_reflns_number_total 2962
_reflns_threshold_expression 'I > 2\s(I)'
_cod_data_source_file c5ta07173a2.cif
_cod_data_source_block d1416
_cod_original_sg_symbol_H-M 'P 21/n'
_cod_database_code 7236118
_shelx_space_group_comment
; 
The symmetry employed for this shelxl refinement is uniquely defined 
by the following loop, which should always be used as a source of 
symmetry information in preference to the above space-group names. 
They are only intended as comments. 
;
_shelx_estimated_absorpt_t_min 0.922
_shelx_estimated_absorpt_t_max 0.973
_shelxl_version_number 2013-4

loop_
_space_group_symop_operation_xyz
'x, y, z'
'-x+1/2, y+1/2, -z+1/2'
'-x, -y, -z'
'x-1/2, -y-1/2, z-1/2'

loop_
_atom_site_label
_atom_site_type_symbol
_atom_site_fract_x
_atom_site_fract_y
_atom_site_fract_z
_atom_site_U_iso_or_equiv
_atom_site_adp_type
_atom_site_occupancy
_atom_site_site_symmetry_order
_atom_site_calc_flag
_atom_site_refinement_flags_posn
_atom_site_refinement_flags_adp
_atom_site_refinement_flags_occupancy
Si1 Si 0.5000 0.5000 0.5000 0.01532(15) Uani 1 2 d S . P
F1 F 0.32741(13) 0.57861(6) -0.08255(10) 0.0387(3) Uani 1 1 d . . .
F2 F 0.17951(12) 0.70866(7) -0.09689(11) 0.0402(3) Uani 1 1 d . . .
F3 F 0.20173(11) 0.77100(6) 0.13886(11) 0.0352(3) Uani 1 1 d . . .
O1 O 0.52465(11) 0.57590(6) 0.41141(11) 0.0189(3) Uani 1 1 d . . .
N1 N 0.68657(13) 0.46164(8) 0.52718(13) 0.0172(3) Uani 1 1 d . . .
N2 N 0.60848(14) 0.38231(8) 0.32185(14) 0.0192(3) Uani 1 1 d . . .
N3 N 0.40044(14) 0.44262(8) 0.33202(13) 0.0167(3) Uani 1 1 d . . .
N4 N 0.14464(14) 0.47735(8) 0.25579(13) 0.0199(3) Uani 1 1 d . . .
C1 C 0.82441(16) 0.47911(9) 0.63523(16) 0.0175(3) Uani 1 1 d . . .
C2 C 0.93790(17) 0.44273(9) 0.61209(17) 0.0192(3) Uani 1 1 d . . .
C3 C 1.09186(17) 0.44474(10) 0.68779(18) 0.0232(4) Uani 1 1 d . . .
H3A H 1.1410 0.4719 0.7732 0.028 Uiso 1 1 calc R U .
C4 C 1.16926(18) 0.40537(10) 0.63249(19) 0.0262(4) Uani 1 1 d . . .
H4A H 1.2742 0.4047 0.6819 0.031 Uiso 1 1 calc R U .
C5 C 1.09758(18) 0.36645(10) 0.50591(18) 0.0252(4) Uani 1 1 d . . .
H5A H 1.1550 0.3410 0.4704 0.030 Uiso 1 1 calc R U .
C6 C 0.94486(18) 0.36404(10) 0.43089(18) 0.0229(4) Uani 1 1 d . . .
H6A H 0.8960 0.3374 0.3449 0.027 Uiso 1 1 calc R U .
C7 C 0.86631(17) 0.40249(9) 0.48762(16) 0.0189(3) Uani 1 1 d . . .
C8 C 0.70972(17) 0.41429(9) 0.43760(16) 0.0178(3) Uani 1 1 d . . .
C9 C 0.46608(17) 0.39584(9) 0.27476(16) 0.0176(3) Uani 1 1 d . . .
C10 C 0.35523(17) 0.36338(9) 0.14521(17) 0.0198(3) Uani 1 1 d . . .
C11 C 0.36425(19) 0.31291(10) 0.05091(17) 0.0236(4) Uani 1 1 d . . .
H11A H 0.4566 0.2929 0.0651 0.028 Uiso 1 1 calc R U .
C12 C 0.23352(19) 0.29288(10) -0.06454(18) 0.0263(4) Uani 1 1 d . . .
H12A H 0.2361 0.2584 -0.1308 0.032 Uiso 1 1 calc R U .
C13 C 0.09750(19) 0.32255(10) -0.08558(18) 0.0260(4) Uani 1 1 d . . .
H13A H 0.0096 0.3075 -0.1656 0.031 Uiso 1 1 calc R U .
C14 C 0.08832(18) 0.37324(10) 0.00741(17) 0.0244(4) Uani 1 1 d . . .
H14A H -0.0038 0.3939 -0.0076 0.029 Uiso 1 1 calc R U .
C15 C 0.22013(17) 0.39284(9) 0.12435(16) 0.0196(3) Uani 1 1 d . . .
C16 C 0.25061(17) 0.44155(9) 0.24189(16) 0.0182(3) Uani 1 1 d . . .
C17 C 0.43476(16) 0.60643(9) 0.28505(16) 0.0181(3) Uani 1 1 d . . .
C18 C 0.42468(18) 0.57481(10) 0.16233(17) 0.0219(4) Uani 1 1 d . . .
H18A H 0.4769 0.5297 0.1660 0.026 Uiso 1 1 calc R U .
C19 C 0.33865(19) 0.60939(10) 0.03638(17) 0.0253(4) Uani 1 1 d . . .
C20 C 0.26319(18) 0.67521(10) 0.02717(17) 0.0261(4) Uani 1 1 d . . .
C21 C 0.27554(18) 0.70590(10) 0.14935(18) 0.0238(4) Uani 1 1 d . . .
C22 C 0.35885(17) 0.67327(10) 0.27791(17) 0.0215(4) Uani 1 1 d . . .
H22A H 0.3647 0.6957 0.3603 0.026 Uiso 1 1 calc R U .

loop_
_atom_site_aniso_label
_atom_site_aniso_U_11
_atom_site_aniso_U_22
_atom_site_aniso_U_33
_atom_site_aniso_U_23
_atom_site_aniso_U_13
_atom_site_aniso_U_12
Si1 0.0123(3) 0.0189(3) 0.0149(3) -0.0007(2) 0.0064(2) 0.0002(2)
F1 0.0586(7) 0.0393(7) 0.0199(5) -0.0062(5) 0.0195(5) -0.0056(5)
F2 0.0441(6) 0.0401(7) 0.0226(5) 0.0093(5) 0.0039(5) 0.0018(5)
F3 0.0373(6) 0.0280(6) 0.0405(6) 0.0086(5) 0.0183(5) 0.0123(5)
O1 0.0150(5) 0.0233(6) 0.0167(6) 0.0019(5) 0.0060(4) -0.0010(4)
N1 0.0152(6) 0.0195(7) 0.0173(7) 0.0001(5) 0.0079(5) 0.0000(5)
N2 0.0181(6) 0.0200(7) 0.0200(7) -0.0007(6) 0.0093(6) 0.0005(5)
N3 0.0154(6) 0.0194(7) 0.0164(6) -0.0003(5) 0.0081(5) 0.0002(5)
N4 0.0156(6) 0.0247(8) 0.0197(7) -0.0009(6) 0.0085(5) -0.0002(6)
C1 0.0132(7) 0.0218(9) 0.0174(8) 0.0020(6) 0.0069(6) 0.0001(6)
C2 0.0176(8) 0.0203(8) 0.0219(8) 0.0035(7) 0.0108(7) 0.0020(6)
C3 0.0169(8) 0.0262(9) 0.0246(9) 0.0030(7) 0.0080(7) 0.0005(7)
C4 0.0158(8) 0.0299(10) 0.0340(10) 0.0064(8) 0.0124(7) 0.0030(7)
C5 0.0227(8) 0.0245(9) 0.0357(10) 0.0039(7) 0.0196(8) 0.0058(7)
C6 0.0238(8) 0.0213(9) 0.0265(9) 0.0001(7) 0.0142(7) 0.0020(7)
C7 0.0182(8) 0.0185(9) 0.0219(8) 0.0034(7) 0.0109(7) 0.0019(6)
C8 0.0173(8) 0.0189(8) 0.0190(8) 0.0014(6) 0.0099(6) 0.0014(6)
C9 0.0182(7) 0.0177(8) 0.0181(8) 0.0008(6) 0.0096(6) -0.0003(6)
C10 0.0202(8) 0.0200(9) 0.0194(8) 0.0006(6) 0.0094(7) -0.0018(6)
C11 0.0246(8) 0.0238(9) 0.0233(9) -0.0026(7) 0.0118(7) 0.0000(7)
C12 0.0314(9) 0.0245(9) 0.0233(9) -0.0050(7) 0.0128(7) -0.0034(7)
C13 0.0250(8) 0.0290(10) 0.0202(8) -0.0040(7) 0.0072(7) -0.0066(7)
C14 0.0198(8) 0.0298(10) 0.0219(9) -0.0009(7) 0.0083(7) -0.0019(7)
C15 0.0194(8) 0.0205(9) 0.0194(8) 0.0002(7) 0.0094(7) -0.0020(6)
C16 0.0161(7) 0.0211(8) 0.0174(8) 0.0009(6) 0.0078(6) -0.0015(6)
C17 0.0141(7) 0.0227(9) 0.0181(8) 0.0018(7) 0.0080(6) -0.0033(6)
C18 0.0225(8) 0.0222(9) 0.0239(9) -0.0010(7) 0.0133(7) -0.0017(7)
C19 0.0304(9) 0.0288(10) 0.0190(9) -0.0048(7) 0.0135(7) -0.0095(8)
C20 0.0240(8) 0.0287(10) 0.0189(8) 0.0058(7) 0.0041(7) -0.0038(7)
C21 0.0212(8) 0.0197(9) 0.0311(10) 0.0022(7) 0.0125(7) 0.0012(7)
C22 0.0230(8) 0.0223(9) 0.0215(8) -0.0010(7) 0.0123(7) -0.0010(7)

loop_
_atom_type_symbol
_atom_type_description
_atom_type_scat_dispersion_real
_atom_type_scat_dispersion_imag
_atom_type_scat_source
C C 0.0181 0.0091 'International Tables Vol C Tables 4.2.6.8 and 6.1.1.4'
H H 0.0000 0.0000 'International Tables Vol C Tables 4.2.6.8 and 6.1.1.4'
N N 0.0311 0.0180 'International Tables Vol C Tables 4.2.6.8 and 6.1.1.4'
O O 0.0492 0.0322 'International Tables Vol C Tables 4.2.6.8 and 6.1.1.4'
F F 0.0727 0.0534 'International Tables Vol C Tables 4.2.6.8 and 6.1.1.4'
Si Si 0.2541 0.3302 'International Tables Vol C Tables 4.2.6.8 and 6.1.1.4'

loop_
_geom_angle_atom_site_label_1
_geom_angle_atom_site_label_2
_geom_angle_atom_site_label_3
_geom_angle
_geom_angle_site_symmetry_1
_geom_angle_site_symmetry_3
O1 Si1 O1 180.0 3_666 .
O1 Si1 N3 87.84(5) 3_666 .
O1 Si1 N3 92.16(5) . .
O1 Si1 N3 92.17(5) 3_666 3_666
O1 Si1 N3 87.83(5) . 3_666
N3 Si1 N3 180.0 . 3_666
O1 Si1 N1 91.70(5) 3_666 .
O1 Si1 N1 88.29(5) . .
N3 Si1 N1 90.57(5) . .
N3 Si1 N1 89.43(5) 3_666 .
O1 Si1 N1 88.30(5) 3_666 3_666
O1 Si1 N1 91.70(5) . 3_666
N3 Si1 N1 89.43(5) . 3_666
N3 Si1 N1 90.57(5) 3_666 3_666
N1 Si1 N1 180.0 . 3_666
C17 O1 Si1 131.37(10) . .
C8 N1 C1 106.76(12) . .
C8 N1 Si1 126.19(10) . .
C1 N1 Si1 126.95(11) . .
C9 N2 C8 121.58(14) . .
C9 N3 C16 106.62(13) . .
C9 N3 Si1 126.18(10) . .
C16 N3 Si1 127.17(11) . .
C1 N4 C16 120.86(13) 3_666 .
N4 C1 N1 127.79(14) 3_666 .
N4 C1 C2 122.44(14) 3_666 .
N1 C1 C2 109.77(14) . .
C7 C2 C3 121.51(15) . .
C7 C2 C1 106.93(13) . .
C3 C2 C1 131.53(16) . .
C4 C3 C2 116.70(16) . .
C4 C3 H3A 121.6 . .
C2 C3 H3A 121.6 . .
C3 C4 C5 121.83(15) . .
C3 C4 H4A 119.1 . .
C5 C4 H4A 119.1 . .
C6 C5 C4 121.60(15) . .
C6 C5 H5A 119.2 . .
C4 C5 H5A 119.2 . .
C5 C6 C7 116.75(16) . .
C5 C6 H6A 121.6 . .
C7 C6 H6A 121.6 . .
C2 C7 C6 121.58(15) . .
C2 C7 C8 106.31(14) . .
C6 C7 C8 132.03(15) . .
N2 C8 N1 127.48(14) . .
N2 C8 C7 122.31(14) . .
N1 C8 C7 110.21(13) . .
N2 C9 N3 127.87(14) . .
N2 C9 C10 121.79(14) . .
N3 C9 C10 110.29(13) . .
C11 C10 C15 121.35(15) . .
C11 C10 C9 132.45(15) . .
C15 C10 C9 106.20(14) . .
C12 C11 C10 117.41(16) . .
C12 C11 H11A 121.3 . .
C10 C11 H11A 121.3 . .
C11 C12 C13 121.25(16) . .
C11 C12 H12A 119.4 . .
C13 C12 H12A 119.4 . .
C14 C13 C12 121.47(15) . .
C14 C13 H13A 119.3 . .
C12 C13 H13A 119.3 . .
C13 C14 C15 117.16(16) . .
C13 C14 H14A 121.4 . .
C15 C14 H14A 121.4 . .
C10 C15 C14 121.35(15) . .
C10 C15 C16 106.78(14) . .
C14 C15 C16 131.87(15) . .
N4 C16 N3 127.69(14) . .
N4 C16 C15 122.19(14) . .
N3 C16 C15 110.11(13) . .
O1 C17 C22 119.53(14) . .
O1 C17 C18 120.84(15) . .
C22 C17 C18 119.49(15) . .
C19 C18 C17 119.47(16) . .
C19 C18 H18A 120.3 . .
C17 C18 H18A 120.3 . .
F1 C19 C18 119.66(16) . .
F1 C19 C20 118.43(15) . .
C18 C19 C20 121.91(16) . .
F2 C20 C19 121.34(16) . .
F2 C20 C21 120.88(16) . .
C19 C20 C21 117.78(15) . .
F3 C21 C22 120.15(15) . .
F3 C21 C20 117.14(15) . .
C22 C21 C20 122.71(16) . .
C21 C22 C17 118.64(15) . .
C21 C22 H22A 120.7 . .
C17 C22 H22A 120.7 . .

loop_
_geom_bond_atom_site_label_1
_geom_bond_atom_site_label_2
_geom_bond_distance
_geom_bond_site_symmetry_2
Si1 O1 1.7337(11) 3_666
Si1 O1 1.7337(11) .
Si1 N3 1.9083(13) .
Si1 N3 1.9083(13) 3_666
Si1 N1 1.9121(13) .
Si1 N1 1.9121(13) 3_666
F1 C19 1.3497(19) .
F2 C20 1.3460(19) .
F3 C21 1.352(2) .
O1 C17 1.3538(19) .
N1 C8 1.381(2) .
N1 C1 1.3828(19) .
N2 C9 1.320(2) .
N2 C8 1.323(2) .
N3 C9 1.379(2) .
N3 C16 1.380(2) .
N4 C1 1.316(2) 3_666
N4 C16 1.321(2) .
C1 N4 1.316(2) 3_666
C1 C2 1.445(2) .
C2 C7 1.391(2) .
C2 C3 1.395(2) .
C3 C4 1.380(2) .
C3 H3A 0.9500 .
C4 C5 1.396(3) .
C4 H4A 0.9500 .
C5 C6 1.384(2) .
C5 H5A 0.9500 .
C6 C7 1.392(2) .
C6 H6A 0.9500 .
C7 C8 1.445(2) .
C9 C10 1.448(2) .
C10 C11 1.389(2) .
C10 C15 1.392(2) .
C11 C12 1.384(2) .
C11 H11A 0.9500 .
C12 C13 1.401(2) .
C12 H12A 0.9500 .
C13 C14 1.382(2) .
C13 H13A 0.9500 .
C14 C15 1.396(2) .
C14 H14A 0.9500 .
C15 C16 1.443(2) .
C17 C22 1.397(2) .
C17 C18 1.397(2) .
C18 C19 1.373(2) .
C18 H18A 0.9500 .
C19 C20 1.375(3) .
C20 C21 1.377(2) .
C21 C22 1.374(2) .
C22 H22A 0.9500 .

loop_
_geom_torsion_atom_site_label_1
_geom_torsion_atom_site_label_2
_geom_torsion_atom_site_label_3
_geom_torsion_atom_site_label_4
_geom_torsion
_geom_torsion_site_symmetry_1
_geom_torsion_site_symmetry_4
N3 Si1 O1 C17 38.98(14) . .
N3 Si1 O1 C17 -141.02(14) 3_666 .
N1 Si1 O1 C17 129.48(14) . .
N1 Si1 O1 C17 -50.52(14) 3_666 .
C8 N1 C1 N4 179.94(16) . 3_666
Si1 N1 C1 N4 3.3(2) . 3_666
C8 N1 C1 C2 0.93(17) . .
Si1 N1 C1 C2 -175.69(11) . .
N4 C1 C2 C7 -179.21(15) 3_666 .
N1 C1 C2 C7 -0.13(18) . .
N4 C1 C2 C3 -1.3(3) 3_666 .
N1 C1 C2 C3 177.77(17) . .
C7 C2 C3 C4 0.5(2) . .
C1 C2 C3 C4 -177.16(17) . .
C2 C3 C4 C5 1.1(3) . .
C3 C4 C5 C6 -1.4(3) . .
C4 C5 C6 C7 0.2(3) . .
C3 C2 C7 C6 -1.7(2) . .
C1 C2 C7 C6 176.42(15) . .
C3 C2 C7 C8 -178.83(15) . .
C1 C2 C7 C8 -0.68(17) . .
C5 C6 C7 C2 1.4(2) . .
C5 C6 C7 C8 177.60(17) . .
C9 N2 C8 N1 2.9(3) . .
C9 N2 C8 C7 -177.47(15) . .
C1 N1 C8 N2 178.34(16) . .
Si1 N1 C8 N2 -5.0(2) . .
C1 N1 C8 C7 -1.37(17) . .
Si1 N1 C8 C7 175.28(10) . .
C2 C7 C8 N2 -178.44(15) . .
C6 C7 C8 N2 4.9(3) . .
C2 C7 C8 N1 1.29(18) . .
C6 C7 C8 N1 -175.38(17) . .
C8 N2 C9 N3 0.4(3) . .
C8 N2 C9 C10 177.49(15) . .
C16 N3 C9 N2 176.76(16) . .
Si1 N3 C9 N2 -1.3(2) . .
C16 N3 C9 C10 -0.57(17) . .
Si1 N3 C9 C10 -178.58(11) . .
N2 C9 C10 C11 3.6(3) . .
N3 C9 C10 C11 -178.88(17) . .
N2 C9 C10 C15 -176.61(15) . .
N3 C9 C10 C15 0.90(18) . .
C15 C10 C11 C12 -0.2(3) . .
C9 C10 C11 C12 179.59(17) . .
C10 C11 C12 C13 0.2(3) . .
C11 C12 C13 C14 0.4(3) . .
C12 C13 C14 C15 -0.9(3) . .
C11 C10 C15 C14 -0.4(3) . .
C9 C10 C15 C14 179.80(15) . .
C11 C10 C15 C16 178.97(15) . .
C9 C10 C15 C16 -0.84(18) . .
C13 C14 C15 C10 0.9(3) . .
C13 C14 C15 C16 -178.27(17) . .
C1 N4 C16 N3 0.5(3) 3_666 .
C1 N4 C16 C15 179.38(15) 3_666 .
C9 N3 C16 N4 178.98(16) . .
Si1 N3 C16 N4 -3.0(2) . .
C9 N3 C16 C15 0.03(18) . .
Si1 N3 C16 C15 178.01(11) . .
C10 C15 C16 N4 -178.49(15) . .
C14 C15 C16 N4 0.8(3) . .
C10 C15 C16 N3 0.53(18) . .
C14 C15 C16 N3 179.80(17) . .
Si1 O1 C17 C22 102.55(16) . .
Si1 O1 C17 C18 -81.82(18) . .
O1 C17 C18 C19 -176.52(14) . .
C22 C17 C18 C19 -0.9(2) . .
C17 C18 C19 F1 -179.33(14) . .
C17 C18 C19 C20 1.0(3) . .
F1 C19 C20 F2 0.1(2) . .
C18 C19 C20 F2 179.84(15) . .
F1 C19 C20 C21 179.91(15) . .
C18 C19 C20 C21 -0.4(3) . .
F2 C20 C21 F3 -0.8(2) . .
C19 C20 C21 F3 179.45(15) . .
F2 C20 C21 C22 179.50(15) . .
C19 C20 C21 C22 -0.3(3) . .
F3 C21 C22 C17 -179.40(14) . .
C20 C21 C22 C17 0.3(3) . .
O1 C17 C22 C21 175.95(14) . .
C18 C17 C22 C21 0.3(2) . .
